data_7105840
loop_
_publ_author_name
'Natalia Shustova'
'Igor V. Kuvychko'
'Dmitry Peryshkov'
'James Whitaker'
'Bryon Larson'
'Yu-Sheng Chen'
'Lothar Dunsch'
'Konrad Seppelt'
'Alexey Popov'
'Steven Strauss'
'Olga Boltalina'

_publ_section_title
;
 Chemical tailoring of fullerene acceptor materials: synthesis, structures
 and electrochemical properties of perfluoroisopropylfullerenes
;
_journal_name_full Chem.Commun.
_journal_page_first 875
_journal_paper_doi 10.1039/c0cc03247f
_journal_volume 47
_journal_year 2011
_chemical_formula_moiety 'C78 F42'
_chemical_formula_sum 'C78 F42'
_chemical_formula_weight 1734.78
_chemical_name_systematic
;
?
;
_space_group_IT_number 2
_symmetry_cell_setting triclinic
_symmetry_space_group_name_Hall '-P 1'
_symmetry_space_group_name_H-M 'P -1'
_atom_sites_solution_hydrogens none
_atom_sites_solution_primary direct
_atom_sites_solution_secondary difmap
_audit_creation_method SHELXL-97
_cell_angle_alpha 80.248(2)
_cell_angle_beta 87.129(2)
_cell_angle_gamma 71.128(2)
_cell_formula_units_Z 2
_cell_length_a 10.2212(6)
_cell_length_b 13.6183(8)
_cell_length_c 21.3423(13)
_cell_measurement_reflns_used 9972
_cell_measurement_temperature 100(2)
_cell_measurement_theta_max 18.99
_cell_measurement_theta_min 2.22
_cell_volume 2770.4(3)
_computing_cell_refinement 'APEX II v.2.2 (Bruker, 2007)'
_computing_data_collection 'APEX II v.2.2 (Bruker, 2007)'
_computing_data_reduction 'APEX II v.2.2 (Bruker, 2007)'
_computing_molecular_graphics 'SHELXTL (Bruker, 2008)'
_computing_publication_material 'SHELXTL (Bruker, 2008)'
_computing_structure_refinement 'SHELXTL, v. 6.14, Bruker AXS'
_computing_structure_solution 'SHELXTL, v. 6.14, Bruker AXS'
_diffrn_ambient_temperature 100(2)
_diffrn_measured_fraction_theta_full 0.947
_diffrn_measured_fraction_theta_max 0.947
_diffrn_measurement_device 'three-circle goniometer with fixed chi'
_diffrn_measurement_device_type 'Bruker D8 goniometer'
_diffrn_measurement_method 'omega and phi scans'
_diffrn_radiation_monochromator 'diamond 1 1 1'
_diffrn_radiation_source synchrotron
_diffrn_radiation_type synchrotron
_diffrn_radiation_wavelength 0.44280
_diffrn_reflns_av_R_equivalents 0.0984
_diffrn_reflns_av_sigmaI/netI 0.0813
_diffrn_reflns_limit_h_max 14
_diffrn_reflns_limit_h_min -12
_diffrn_reflns_limit_k_max 19
_diffrn_reflns_limit_k_min -16
_diffrn_reflns_limit_l_max 30
_diffrn_reflns_limit_l_min -27
_diffrn_reflns_number 77132
_diffrn_reflns_theta_full 18.72
_diffrn_reflns_theta_max 18.72
_diffrn_reflns_theta_min 1.00
_diffrn_standards_decay_% 0
_diffrn_standards_interval_count 0
_diffrn_standards_interval_time 0
_diffrn_standards_number 0
_exptl_absorpt_coefficient_mu 0.081
_exptl_absorpt_correction_T_max 0.9983
_exptl_absorpt_correction_T_min 0.9966
_exptl_absorpt_correction_type multi-scan
_exptl_absorpt_process_details 'SADABS, v. 2.10, Bruker AXS, Madison, WI'
_exptl_crystal_colour brown
_exptl_crystal_density_diffrn 2.080
_exptl_crystal_density_method 'not measured'
_exptl_crystal_description plate
_exptl_crystal_F_000 1692
_exptl_crystal_size_max 0.042
_exptl_crystal_size_mid 0.033
_exptl_crystal_size_min 0.021
_refine_diff_density_max 0.864
_refine_diff_density_min -0.603
_refine_diff_density_rms 0.165
_refine_ls_extinction_coef 0.150(5)
_refine_ls_extinction_expression Fc^*^=kFc[1+0.001xFc^2^\l^3^/sin(2\q)]^-1/4^
_refine_ls_extinction_method SHELXL
_refine_ls_goodness_of_fit_ref 1.046
_refine_ls_hydrogen_treatment none
_refine_ls_matrix_type full
_refine_ls_number_parameters 1155
_refine_ls_number_reflns 16740
_refine_ls_number_restraints 64
_refine_ls_restrained_S_all 1.046
_refine_ls_R_factor_all 0.0941
_refine_ls_R_factor_gt 0.0598
_refine_ls_shift/su_max 0.001
_refine_ls_shift/su_mean 0.000
_refine_ls_structure_factor_coef Fsqd
_refine_ls_weighting_details 'calc w=1/[\s^2^(Fo^2^)+(0.0816P)^2^+1.2140P] where P=(Fo^2^+2Fc^2^)/3'
_refine_ls_weighting_scheme calc
_refine_ls_wR_factor_gt 0.1433
_refine_ls_wR_factor_ref 0.1625
_reflns_number_gt 11492
_reflns_number_total 16740
_reflns_threshold_expression >2sigma(I)
_cod_data_source_file C0CC03247F.TXT
_cod_data_source_block a
_cod_database_code 7105840

loop_
_symmetry_equiv_pos_as_xyz
'x, y, z'
'-x, -y, -z'

loop_
_atom_site_label
_atom_site_type_symbol
_atom_site_fract_x
_atom_site_fract_y
_atom_site_fract_z
_atom_site_U_iso_or_equiv
_atom_site_adp_type
_atom_site_occupancy
_atom_site_symmetry_multiplicity
_atom_site_calc_flag
_atom_site_refinement_flags
_atom_site_disorder_assembly
_atom_site_disorder_group
C1 C 0.0116(2) 0.21031(16) 0.35044(10) 0.0102(4) Uani 1 1 d . A .
C2 C -0.0446(2) 0.22615(16) 0.28183(10) 0.0111(4) Uani 1 1 d . . .
C3 C 0.0605(2) 0.17208(16) 0.24209(10) 0.0106(4) Uani 1 1 d . A .
C4 C 0.1927(2) 0.13702(16) 0.27678(10) 0.0105(4) Uani 1 1 d . . .
C5 C 0.1696(2) 0.16795(16) 0.33852(10) 0.0109(4) Uani 1 1 d . . .
C6 C 0.2654(2) 0.20113(16) 0.36425(10) 0.0110(4) Uani 1 1 d . A .
C7 C 0.2285(2) 0.28694(16) 0.40794(10) 0.0113(4) Uani 1 1 d . . .
C8 C 0.0779(2) 0.35183(16) 0.39479(10) 0.0109(4) Uani 1 1 d . A .
C9 C -0.0176(2) 0.31826(16) 0.37008(10) 0.0109(4) Uani 1 1 d . . .
C10 C -0.1300(2) 0.41052(16) 0.34074(10) 0.0112(4) Uani 1 1 d . A .
C11 C -0.1954(2) 0.41043(16) 0.28582(10) 0.0107(4) Uani 1 1 d . . .
C011 C -0.0410(2) 0.13160(17) 0.39999(10) 0.0130(4) Uani 1 1 d . . .
C12 C -0.1491(2) 0.31538(16) 0.25517(10) 0.0101(4) Uani 1 1 d . A .
C012 C -0.0520(3) 0.03610(19) 0.37256(12) 0.0234(5) Uani 1 1 d . A .
C13 C -0.1535(2) 0.34961(16) 0.18806(10) 0.0105(4) Uani 1 1 d . . .
C013 C -0.1796(3) 0.18582(19) 0.43191(12) 0.0194(5) Uani 1 1 d . A .
C14 C -0.0498(2) 0.29328(16) 0.14957(10) 0.0104(4) Uani 1 1 d . A .
C15 C 0.0552(2) 0.20117(16) 0.17644(10) 0.0104(4) Uani 1 1 d . . .
C16 C 0.1859(2) 0.18179(16) 0.13355(10) 0.0098(4) Uani 1 1 d . A .
C17 C 0.3108(2) 0.16940(16) 0.17396(10) 0.0101(4) Uani 1 1 d . . .
C18 C 0.3131(2) 0.13563(15) 0.24333(10) 0.0106(4) Uani 1 1 d . A .
C19 C 0.4137(2) 0.16925(16) 0.26971(10) 0.0108(4) Uani 1 1 d . . .
C20 C 0.3875(2) 0.20440(16) 0.32863(10) 0.0112(4) Uani 1 1 d . A .
C21 C 0.4207(2) 0.29656(16) 0.33716(10) 0.0115(4) Uani 1 1 d . . .
C22 C 0.3214(2) 0.35354(16) 0.37778(10) 0.0111(4) Uani 1 1 d . A .
C23 C 0.2729(2) 0.46223(16) 0.36345(10) 0.0107(4) Uani 1 1 d . . .
C24 C 0.1251(2) 0.52181(16) 0.36661(10) 0.0108(4) Uani 1 1 d . A .
C25 C 0.0324(2) 0.46714(16) 0.38217(10) 0.0106(4) Uani 1 1 d . . .
C26 C -0.0977(2) 0.50332(16) 0.34941(10) 0.0100(4) Uani 1 1 d . A .
C27 C -0.1268(2) 0.59128(16) 0.30160(10) 0.0101(4) Uani 1 1 d . . .
C28 C -0.1935(2) 0.59056(16) 0.24369(10) 0.0109(4) Uani 1 1 d . A .
C29 C -0.2275(2) 0.50103(16) 0.23623(10) 0.0106(4) Uani 1 1 d . A .
C30 C -0.2018(2) 0.46369(17) 0.17588(10) 0.0114(4) Uani 1 1 d . A .
C31 C -0.1448(2) 0.51709(17) 0.12657(10) 0.0114(4) Uani 1 1 d . . .
C32 C -0.0389(2) 0.45872(16) 0.08632(10) 0.0104(4) Uani 1 1 d . A .
C33 C 0.0080(2) 0.34923(17) 0.09737(10) 0.0105(4) Uani 1 1 d . . .
C34 C 0.1523(2) 0.29084(16) 0.09050(10) 0.0101(4) Uani 1 1 d . A .
C35 C 0.2458(2) 0.34390(16) 0.07523(9) 0.0097(4) Uani 1 1 d . . .
C36 C 0.3992(2) 0.30194(16) 0.09860(10) 0.0097(4) Uani 1 1 d . A .
C37 C 0.4053(2) 0.22190(16) 0.15870(10) 0.0100(4) Uani 1 1 d . A .
C38 C 0.4712(2) 0.22496(16) 0.21771(10) 0.0102(4) Uani 1 1 d . A .
C39 C 0.5034(2) 0.31241(16) 0.22597(10) 0.0107(4) Uani 1 1 d . . .
C40 C 0.4778(2) 0.35029(17) 0.28624(10) 0.0111(4) Uani 1 1 d . A .
C41 C 0.4310(2) 0.46301(17) 0.27468(10) 0.0109(4) Uani 1 1 d . . .
C42 C 0.3327(2) 0.51815(16) 0.31369(10) 0.0109(4) Uani 1 1 d . A .
C43 C 0.2293(2) 0.62935(16) 0.29064(10) 0.0106(4) Uani 1 1 d . . .
C44 C 0.0932(2) 0.61471(16) 0.31915(10) 0.0105(4) Uani 1 1 d . A .
C45 C -0.0313(2) 0.64989(16) 0.28739(10) 0.0105(4) Uani 1 1 d . A .
C46 C -0.0533(2) 0.70732(16) 0.21756(10) 0.0110(4) Uani 1 1 d . . .
C47 C -0.1406(2) 0.64769(16) 0.19225(10) 0.0110(4) Uani 1 1 d . A .
C48 C -0.1127(2) 0.60989(16) 0.13507(10) 0.0112(4) Uani 1 1 d . A .
C49 C 0.0154(2) 0.60817(16) 0.09969(10) 0.0117(4) Uani 1 1 d . . .
C50 C 0.0586(2) 0.51450(16) 0.07013(10) 0.0106(4) Uani 1 1 d . A .
C51 C 0.1994(2) 0.45727(16) 0.06636(10) 0.0103(4) Uani 1 1 d . A .
C52 C 0.3007(2) 0.49297(17) 0.09196(10) 0.0110(4) Uani 1 1 d . . .
C53 C 0.4132(2) 0.40353(16) 0.11768(10) 0.0108(4) Uani 1 1 d . A .
C54 C 0.4712(2) 0.40459(16) 0.17486(10) 0.0106(4) Uani 1 1 d . A .
C55 C 0.4264(2) 0.49691(17) 0.20481(10) 0.0107(4) Uani 1 1 d . A .
C56 C 0.3208(2) 0.58517(16) 0.17834(10) 0.0107(4) Uani 1 1 d . . .
C57 C 0.2133(2) 0.64592(16) 0.21838(10) 0.0111(4) Uani 1 1 d . A .
C58 C 0.0894(2) 0.67974(15) 0.18630(10) 0.0106(4) Uani 1 1 d . A .
C59 C 0.1126(2) 0.64107(16) 0.12487(10) 0.0104(4) Uani 1 1 d . A .
C60 C 0.2575(2) 0.58364(16) 0.12069(10) 0.0109(4) Uani 1 1 d . A .
C071 C 0.2549(2) 0.24432(18) 0.48146(10) 0.0156(4) Uani 0.855(3) 1 d PD A 1
C072 C 0.2709(4) 0.3273(3) 0.51924(15) 0.0213(7) Uani 0.855(3) 1 d PD A 1
C073 C 0.3745(3) 0.1408(2) 0.49602(12) 0.0172(6) Uani 0.855(3) 1 d PD A 1
C074 C 0.2042(15) 0.3288(12) 0.5234(6) 0.037(6) Uani 0.145(3) 1 d PD A 2
C075 C 0.4206(15) 0.1910(12) 0.4937(7) 0.036(5) Uani 0.145(3) 1 d PD A 2
C076 C 0.2549(2) 0.24432(18) 0.48146(10) 0.0156(4) Uani 0.145(3) 1 d PD A 2
C161 C 0.2097(2) 0.08744(17) 0.09596(10) 0.0125(4) Uani 1 1 d . . .
C162 C 0.2724(3) -0.02090(18) 0.13876(12) 0.0181(5) Uani 1 1 d . A .
C163 C 0.0794(2) 0.08928(18) 0.06106(11) 0.0158(4) Uani 1 1 d . A .
C361 C 0.5071(2) 0.25475(16) 0.04706(10) 0.0108(4) Uani 1 1 d . . .
C362 C 0.4616(2) 0.30740(18) -0.02233(11) 0.0156(4) Uani 1 1 d . A .
C363 C 0.6551(2) 0.25372(18) 0.05964(11) 0.0145(4) Uani 1 1 d . A .
C431 C 0.2646(2) 0.72040(17) 0.31438(11) 0.0143(4) Uani 1 1 d . A .
C432 C 0.2445(3) 0.72178(19) 0.38723(12) 0.0185(5) Uani 1 1 d . . .
C433 C 0.4101(3) 0.7271(2) 0.29501(13) 0.0210(5) Uani 1 1 d . . .
C461 C -0.1279(2) 0.83092(16) 0.20866(11) 0.0138(4) Uani 1 1 d . A .
C462 C -0.2258(3) 0.86630(18) 0.26399(13) 0.0205(5) Uani 1 1 d . . .
C463 C -0.2052(3) 0.87579(18) 0.14385(13) 0.0214(5) Uani 1 1 d . . .
F011 F 0.05408(15) 0.08950(12) 0.44831(7) 0.0224(3) Uani 1 1 d . A .
F015 F -0.22754(16) 0.11617(12) 0.46841(8) 0.0238(3) Uani 1 1 d . . .
F071 F 0.13769(18) 0.22215(15) 0.50697(8) 0.0184(4) Uani 0.855(3) 1 d PD A 1
F072 F 0.2122(16) 0.1615(10) 0.4986(5) 0.034(3) Uani 0.145(3) 1 d PD A 2
F073 F 0.1767(3) 0.4207(2) 0.50231(16) 0.0271(7) Uani 0.855(3) 1 d PD A 1
F074 F 0.2559(2) 0.29787(13) 0.58149(7) 0.0320(4) Uani 0.855(3) 1 d PD A 1
F075 F 0.3961(2) 0.33856(16) 0.50998(9) 0.0302(5) Uani 0.855(3) 1 d PD A 1
F076 F 0.3425(2) 0.06301(13) 0.47681(8) 0.0233(4) Uani 0.855(3) 1 d PD A 1
F077 F 0.4031(3) 0.1129(2) 0.55794(14) 0.0256(6) Uani 0.855(3) 1 d PD A 1
F078 F 0.4888(5) 0.1499(4) 0.4657(2) 0.0244(7) Uani 0.855(3) 1 d PD A 1
F079 F 0.0687(13) 0.3475(12) 0.5230(6) 0.046(4) Uani 0.145(3) 1 d PD A 2
F080 F 0.2319(19) 0.4153(16) 0.4990(11) 0.034(5) Uani 0.145(3) 1 d PD A 2
F081 F 0.2559(2) 0.29787(13) 0.58149(7) 0.0320(4) Uani 0.145(3) 1 d PD A 2
F082 F 0.447(2) 0.1349(17) 0.5530(8) 0.042(5) Uani 0.145(3) 1 d PD A 2
F083 F 0.4917(14) 0.2604(11) 0.4919(6) 0.045(4) Uani 0.145(3) 1 d PD A 2
F084 F 0.488(4) 0.125(2) 0.4541(13) 0.038(7) Uani 0.145(3) 1 d PD A 2
F112 F -0.0658(2) -0.03873(12) 0.41846(8) 0.0316(4) Uani 1 1 d . . .
F113 F -0.1624(2) 0.06632(14) 0.33331(8) 0.0358(4) Uani 1 1 d . . .
F114 F 0.0591(2) -0.00563(12) 0.33947(9) 0.0349(4) Uani 1 1 d . . .
F116 F -0.16164(18) 0.25099(12) 0.46832(8) 0.0268(4) Uani 1 1 d . . .
F117 F -0.27479(16) 0.24278(13) 0.38849(8) 0.0274(4) Uani 1 1 d . . .
F161 F 0.30428(15) 0.09472(11) 0.04901(7) 0.0185(3) Uani 1 1 d . A .
F162 F 0.20254(17) -0.02632(11) 0.19269(7) 0.0230(3) Uani 1 1 d . . .
F163 F 0.27045(18) -0.10011(11) 0.11016(8) 0.0275(4) Uani 1 1 d . . .
F164 F 0.40385(16) -0.03599(12) 0.15293(8) 0.0274(4) Uani 1 1 d . . .
F165 F 0.01720(15) 0.18525(11) 0.02863(7) 0.0191(3) Uani 1 1 d . . .
F166 F 0.11393(16) 0.02289(12) 0.01919(7) 0.0222(3) Uani 1 1 d . . .
F167 F -0.01056(15) 0.06250(12) 0.10194(7) 0.0221(3) Uani 1 1 d . . .
F361 F 0.51883(14) 0.15080(10) 0.04954(6) 0.0143(3) Uani 1 1 d . A .
F362 F 0.35100(15) 0.28533(12) -0.03798(7) 0.0211(3) Uani 1 1 d . . .
F363 F 0.56087(15) 0.27342(12) -0.06380(7) 0.0205(3) Uani 1 1 d . . .
F364 F 0.42925(16) 0.41193(11) -0.02896(7) 0.0213(3) Uani 1 1 d . . .
F365 F 0.74703(14) 0.19075(13) 0.02535(7) 0.0229(3) Uani 1 1 d . . .
F366 F 0.66744(15) 0.34978(12) 0.04535(7) 0.0218(3) Uani 1 1 d . . .
F367 F 0.68935(14) 0.21789(11) 0.12095(7) 0.0177(3) Uani 1 1 d . . .
F431 F 0.17303(15) 0.81378(10) 0.28632(7) 0.0207(3) Uani 1 1 d . . .
F432 F 0.28752(17) 0.79435(12) 0.40559(8) 0.0254(3) Uani 1 1 d . A .
F433 F 0.31235(19) 0.62912(12) 0.42132(7) 0.0288(4) Uani 1 1 d . A .
F434 F 0.10960(17) 0.74400(14) 0.40111(8) 0.0280(4) Uani 1 1 d . A .
F435 F 0.43824(19) 0.71339(15) 0.23514(8) 0.0339(4) Uani 1 1 d . A .
F436 F 0.41884(18) 0.82068(13) 0.30025(9) 0.0314(4) Uani 1 1 d . A .
F437 F 0.50823(16) 0.65323(14) 0.33167(10) 0.0339(4) Uani 1 1 d . A .
F461 F -0.03062(15) 0.88091(11) 0.20788(8) 0.0230(3) Uani 1 1 d . . .
F462 F -0.15252(18) 0.84996(12) 0.31712(8) 0.0288(4) Uani 1 1 d . A .
F463 F -0.31481(16) 0.81269(12) 0.27538(9) 0.0282(4) Uani 1 1 d . A .
F464 F -0.29857(17) 0.96830(11) 0.25183(8) 0.0292(4) Uani 1 1 d . A .
F465 F -0.12448(19) 0.83689(12) 0.09722(7) 0.0308(4) Uani 1 1 d . A .
F466 F -0.23861(18) 0.97997(11) 0.13148(8) 0.0292(4) Uani 1 1 d . A .
F467 F -0.32062(17) 0.85024(13) 0.14371(9) 0.0303(4) Uani 1 1 d . A .

loop_
_atom_site_aniso_label
_atom_site_aniso_U_11
_atom_site_aniso_U_22
_atom_site_aniso_U_33
_atom_site_aniso_U_23
_atom_site_aniso_U_13
_atom_site_aniso_U_12
C1 0.0120(9) 0.0083(8) 0.0111(9) -0.0014(7) 0.0026(7) -0.0045(7)
C2 0.0121(9) 0.0108(9) 0.0128(9) -0.0020(7) 0.0013(7) -0.0072(8)
C3 0.0122(9) 0.0066(8) 0.0138(9) -0.0012(7) 0.0017(8) -0.0044(7)
C4 0.0141(9) 0.0068(8) 0.0106(9) -0.0006(7) 0.0004(7) -0.0040(7)
C5 0.0124(9) 0.0071(8) 0.0122(9) -0.0005(7) 0.0012(7) -0.0024(7)
C6 0.0132(9) 0.0082(9) 0.0089(9) -0.0001(7) -0.0011(7) -0.0005(7)
C7 0.0134(9) 0.0090(9) 0.0104(9) -0.0017(7) -0.0001(7) -0.0021(7)
C8 0.0132(9) 0.0095(9) 0.0088(9) -0.0014(7) 0.0011(7) -0.0021(7)
C9 0.0141(9) 0.0093(9) 0.0097(9) -0.0015(7) 0.0040(7) -0.0048(7)
C10 0.0111(9) 0.0103(9) 0.0123(9) -0.0024(7) 0.0039(7) -0.0039(7)
C11 0.0076(9) 0.0108(9) 0.0145(9) -0.0023(7) 0.0031(7) -0.0041(7)
C011 0.0168(10) 0.0105(9) 0.0118(9) -0.0001(7) 0.0019(8) -0.0055(8)
C12 0.0091(9) 0.0116(9) 0.0120(9) -0.0022(7) 0.0012(7) -0.0068(7)
C012 0.0387(15) 0.0152(11) 0.0196(11) -0.0032(9) 0.0096(11) -0.0144(10)
C13 0.0082(9) 0.0123(9) 0.0120(9) -0.0013(7) -0.0006(7) -0.0047(7)
C013 0.0197(11) 0.0170(11) 0.0210(11) 0.0014(9) 0.0039(9) -0.0078(9)
C14 0.0107(9) 0.0131(9) 0.0111(9) -0.0037(7) -0.0003(7) -0.0077(8)
C15 0.0107(9) 0.0112(9) 0.0122(9) -0.0038(7) 0.0011(7) -0.0063(7)
C16 0.0113(9) 0.0093(9) 0.0098(9) -0.0031(7) 0.0002(7) -0.0038(7)
C17 0.0088(9) 0.0099(9) 0.0113(9) -0.0042(7) 0.0005(7) -0.0015(7)
C18 0.0131(9) 0.0048(8) 0.0127(9) -0.0024(7) 0.0008(8) -0.0007(7)
C19 0.0102(9) 0.0067(8) 0.0126(9) -0.0008(7) -0.0015(7) 0.0010(7)
C20 0.0110(9) 0.0082(9) 0.0115(9) 0.0000(7) -0.0023(7) 0.0003(7)
C21 0.0090(9) 0.0106(9) 0.0126(9) -0.0010(7) -0.0041(7) 0.0001(7)
C22 0.0123(9) 0.0116(9) 0.0100(9) -0.0027(7) -0.0024(7) -0.0037(8)
C23 0.0116(9) 0.0116(9) 0.0097(9) -0.0045(7) -0.0009(7) -0.0034(7)
C24 0.0128(9) 0.0094(9) 0.0104(9) -0.0035(7) 0.0001(7) -0.0029(7)
C25 0.0121(9) 0.0101(9) 0.0095(9) -0.0033(7) 0.0013(7) -0.0026(7)
C26 0.0092(9) 0.0100(9) 0.0110(9) -0.0036(7) 0.0036(7) -0.0032(7)
C27 0.0075(8) 0.0081(8) 0.0149(9) -0.0034(7) 0.0033(7) -0.0023(7)
C28 0.0066(8) 0.0089(9) 0.0146(9) -0.0007(7) 0.0009(7) 0.0003(7)
C29 0.0066(8) 0.0115(9) 0.0131(9) -0.0026(7) 0.0016(7) -0.0020(7)
C30 0.0055(8) 0.0131(9) 0.0156(10) -0.0022(8) -0.0006(7) -0.0029(7)
C31 0.0078(9) 0.0134(9) 0.0118(9) -0.0004(7) -0.0021(7) -0.0024(7)
C32 0.0081(8) 0.0125(9) 0.0102(9) -0.0008(7) -0.0023(7) -0.0029(7)
C33 0.0098(9) 0.0143(9) 0.0095(9) -0.0029(7) -0.0022(7) -0.0057(8)
C34 0.0115(9) 0.0113(9) 0.0081(9) -0.0023(7) -0.0009(7) -0.0039(7)
C35 0.0095(9) 0.0117(9) 0.0081(8) -0.0028(7) -0.0005(7) -0.0029(7)
C36 0.0081(8) 0.0108(9) 0.0107(9) -0.0022(7) 0.0010(7) -0.0035(7)
C37 0.0091(9) 0.0103(9) 0.0102(9) -0.0031(7) 0.0009(7) -0.0019(7)
C38 0.0073(8) 0.0112(9) 0.0104(9) -0.0029(7) -0.0002(7) -0.0001(7)
C39 0.0048(8) 0.0130(9) 0.0137(9) -0.0031(8) 0.0003(7) -0.0014(7)
C40 0.0074(8) 0.0128(9) 0.0133(9) -0.0024(8) -0.0025(7) -0.0030(7)
C41 0.0078(9) 0.0132(9) 0.0136(9) -0.0043(8) -0.0012(7) -0.0048(7)
C42 0.0092(9) 0.0101(9) 0.0138(9) -0.0026(7) -0.0019(7) -0.0031(7)
C43 0.0097(9) 0.0089(9) 0.0144(9) -0.0032(7) 0.0020(7) -0.0042(7)
C44 0.0112(9) 0.0079(8) 0.0133(9) -0.0036(7) 0.0026(7) -0.0038(7)
C45 0.0108(9) 0.0068(8) 0.0130(9) -0.0032(7) 0.0037(7) -0.0015(7)
C46 0.0102(9) 0.0080(8) 0.0137(9) 0.0001(7) 0.0004(7) -0.0025(7)
C47 0.0065(8) 0.0079(8) 0.0165(10) -0.0003(7) -0.0002(7) -0.0003(7)
C48 0.0072(8) 0.0103(9) 0.0125(9) 0.0024(7) -0.0023(7) 0.0003(7)
C49 0.0118(9) 0.0094(9) 0.0114(9) 0.0026(7) -0.0007(7) -0.0017(7)
C50 0.0093(9) 0.0125(9) 0.0093(9) 0.0015(7) -0.0011(7) -0.0038(7)
C51 0.0105(9) 0.0118(9) 0.0077(8) 0.0001(7) 0.0012(7) -0.0035(7)
C52 0.0090(9) 0.0133(9) 0.0103(9) -0.0004(7) 0.0034(7) -0.0044(7)
C53 0.0077(8) 0.0117(9) 0.0132(9) -0.0020(7) 0.0034(7) -0.0039(7)
C54 0.0057(8) 0.0120(9) 0.0149(10) -0.0026(8) 0.0011(7) -0.0038(7)
C55 0.0060(8) 0.0134(9) 0.0152(10) -0.0042(8) 0.0007(7) -0.0056(7)
C56 0.0081(9) 0.0108(9) 0.0158(10) -0.0027(8) 0.0019(7) -0.0063(7)
C57 0.0121(9) 0.0064(8) 0.0160(10) -0.0025(7) 0.0019(8) -0.0043(7)
C58 0.0103(9) 0.0062(8) 0.0145(9) -0.0006(7) 0.0023(7) -0.0025(7)
C59 0.0104(9) 0.0078(8) 0.0113(9) 0.0019(7) 0.0012(7) -0.0025(7)
C60 0.0095(9) 0.0097(9) 0.0132(9) 0.0011(7) 0.0025(7) -0.0045(7)
C071 0.0201(11) 0.0147(10) 0.0099(9) 0.0000(8) -0.0012(8) -0.0033(9)
C072 0.0305(18) 0.0166(14) 0.0128(13) -0.0037(11) -0.0081(13) -0.0002(14)
C073 0.0203(13) 0.0165(13) 0.0112(12) -0.0006(10) -0.0032(10) -0.0012(11)
C074 0.031(13) 0.037(12) 0.022(10) -0.005(9) -0.003(10) 0.017(11)
C075 0.057(15) 0.032(11) 0.016(9) -0.013(8) 0.022(10) -0.010(11)
C076 0.0201(11) 0.0147(10) 0.0099(9) 0.0000(8) -0.0012(8) -0.0033(9)
C161 0.0123(9) 0.0141(9) 0.0142(10) -0.0068(8) 0.0037(8) -0.0068(8)
C162 0.0194(11) 0.0146(10) 0.0225(11) -0.0090(9) 0.0001(9) -0.0051(9)
C163 0.0173(10) 0.0166(10) 0.0170(10) -0.0045(8) 0.0002(8) -0.0095(9)
C361 0.0098(9) 0.0108(9) 0.0129(9) -0.0039(7) 0.0012(7) -0.0039(7)
C362 0.0132(10) 0.0184(10) 0.0138(10) -0.0047(8) 0.0040(8) -0.0028(8)
C363 0.0106(9) 0.0183(10) 0.0165(10) -0.0058(8) 0.0033(8) -0.0061(8)
C431 0.0143(10) 0.0128(10) 0.0194(10) -0.0067(8) 0.0025(8) -0.0075(8)
C432 0.0237(12) 0.0173(11) 0.0192(11) -0.0070(9) 0.0024(9) -0.0115(9)
C433 0.0198(11) 0.0213(11) 0.0292(13) -0.0122(10) 0.0055(10) -0.0133(10)
C461 0.0126(9) 0.0084(9) 0.0202(11) -0.0009(8) 0.0011(8) -0.0037(8)
C462 0.0184(11) 0.0095(10) 0.0304(13) -0.0040(9) 0.0046(10) -0.0005(8)
C463 0.0215(12) 0.0118(10) 0.0256(12) 0.0011(9) -0.0006(10) -0.0001(9)
F011 0.0220(7) 0.0251(7) 0.0176(7) 0.0076(6) -0.0033(6) -0.0090(6)
F015 0.0242(8) 0.0212(7) 0.0278(8) 0.0006(6) 0.0101(6) -0.0135(6)
F071 0.0164(8) 0.0229(9) 0.0119(8) 0.0020(6) 0.0035(6) -0.0039(7)
F072 0.057(9) 0.036(7) 0.013(5) 0.002(5) -0.001(5) -0.025(7)
F073 0.0455(19) 0.0143(10) 0.0153(11) -0.0062(8) -0.0034(13) 0.0013(12)
F074 0.0523(11) 0.0272(8) 0.0100(7) -0.0045(6) -0.0030(7) -0.0026(8)
F075 0.0366(11) 0.0338(11) 0.0261(10) -0.0061(8) -0.0102(8) -0.0173(9)
F076 0.0332(10) 0.0115(8) 0.0209(9) -0.0004(6) -0.0051(7) -0.0016(7)
F077 0.0325(16) 0.0226(12) 0.0117(9) 0.0023(8) -0.0071(10) 0.0034(10)
F078 0.0159(11) 0.0285(17) 0.0219(17) 0.0020(12) -0.0025(13) -0.0003(12)
F079 0.049(8) 0.053(9) 0.033(7) -0.017(6) 0.015(6) -0.009(7)
F080 0.053(13) 0.021(8) 0.029(8) -0.003(6) 0.017(10) -0.016(9)
F081 0.0523(11) 0.0272(8) 0.0100(7) -0.0045(6) -0.0030(7) -0.0026(8)
F082 0.047(13) 0.048(12) 0.023(8) -0.002(7) -0.013(8) -0.004(8)
F083 0.030(7) 0.070(10) 0.032(7) -0.010(7) -0.006(5) -0.011(7)
F084 0.034(9) 0.046(16) 0.022(9) -0.009(8) -0.004(7) 0.005(10)
F112 0.0574(11) 0.0143(7) 0.0264(8) -0.0011(6) 0.0161(8) -0.0191(7)
F113 0.0594(12) 0.0354(9) 0.0264(8) -0.0041(7) -0.0044(8) -0.0338(9)
F114 0.0562(11) 0.0146(7) 0.0373(9) -0.0116(7) 0.0288(9) -0.0163(7)
F116 0.0363(9) 0.0248(8) 0.0246(8) -0.0118(6) 0.0139(7) -0.0149(7)
F117 0.0174(7) 0.0277(8) 0.0303(8) 0.0061(7) 0.0018(6) -0.0035(6)
F161 0.0179(7) 0.0256(7) 0.0190(7) -0.0130(6) 0.0092(5) -0.0130(6)
F162 0.0335(8) 0.0134(6) 0.0211(7) -0.0018(5) 0.0029(6) -0.0073(6)
F163 0.0388(9) 0.0130(7) 0.0312(8) -0.0112(6) -0.0028(7) -0.0050(6)
F164 0.0182(7) 0.0207(7) 0.0395(9) -0.0092(7) -0.0072(7) 0.0023(6)
F165 0.0217(7) 0.0188(7) 0.0189(7) -0.0019(5) -0.0073(6) -0.0088(6)
F166 0.0285(8) 0.0234(7) 0.0224(7) -0.0127(6) -0.0002(6) -0.0142(6)
F167 0.0181(7) 0.0290(8) 0.0250(7) -0.0051(6) 0.0042(6) -0.0156(6)
F361 0.0143(6) 0.0104(6) 0.0192(6) -0.0051(5) 0.0039(5) -0.0047(5)
F362 0.0162(7) 0.0335(8) 0.0145(7) -0.0054(6) -0.0019(5) -0.0081(6)
F363 0.0193(7) 0.0258(7) 0.0140(6) -0.0059(6) 0.0086(5) -0.0036(6)
F364 0.0263(7) 0.0157(6) 0.0166(7) 0.0010(5) 0.0038(6) -0.0018(6)
F365 0.0107(6) 0.0327(8) 0.0246(7) -0.0138(6) 0.0050(5) -0.0021(6)
F366 0.0192(7) 0.0237(7) 0.0273(8) -0.0047(6) 0.0049(6) -0.0137(6)
F367 0.0106(6) 0.0246(7) 0.0176(7) -0.0055(6) -0.0017(5) -0.0038(5)
F431 0.0240(7) 0.0097(6) 0.0282(8) -0.0034(5) -0.0026(6) -0.0046(5)
F432 0.0344(9) 0.0269(8) 0.0254(8) -0.0152(6) 0.0036(7) -0.0190(7)
F433 0.0461(10) 0.0216(8) 0.0201(7) -0.0037(6) -0.0067(7) -0.0116(7)
F434 0.0263(8) 0.0383(9) 0.0294(8) -0.0206(7) 0.0134(7) -0.0182(7)
F435 0.0354(9) 0.0519(11) 0.0336(9) -0.0249(8) 0.0193(7) -0.0341(9)
F436 0.0325(9) 0.0329(9) 0.0446(10) -0.0203(8) 0.0132(8) -0.0269(8)
F437 0.0155(7) 0.0365(9) 0.0531(11) -0.0143(8) -0.0030(7) -0.0089(7)
F461 0.0161(7) 0.0114(6) 0.0425(9) -0.0021(6) 0.0007(6) -0.0071(5)
F462 0.0381(9) 0.0182(7) 0.0262(8) -0.0082(6) -0.0002(7) -0.0014(7)
F463 0.0193(7) 0.0202(7) 0.0443(10) -0.0071(7) 0.0154(7) -0.0065(6)
F464 0.0307(8) 0.0106(7) 0.0368(9) -0.0040(6) 0.0081(7) 0.0054(6)
F465 0.0401(9) 0.0196(7) 0.0201(8) 0.0033(6) 0.0026(7) 0.0040(7)
F466 0.0343(9) 0.0101(6) 0.0336(9) 0.0055(6) -0.0020(7) 0.0015(6)
F467 0.0223(8) 0.0229(8) 0.0414(10) -0.0023(7) -0.0120(7) -0.0009(6)

loop_
_atom_type_symbol
_atom_type_description
_atom_type_scat_dispersion_real
_atom_type_scat_dispersion_imag
_atom_type_scat_source
C C -0.0020 0.0006 'International Tables Vol C Tables 4.2.6.8 and 6.1.1.4'
F F -0.0051 0.0036 'International Tables Vol C Tables 4.2.6.8 and 6.1.1.4'

loop_
_geom_angle_atom_site_label_1
_geom_angle_atom_site_label_2
_geom_angle_atom_site_label_3
_geom_angle
_geom_angle_site_symmetry_1
_geom_angle_site_symmetry_3
_geom_angle_publ_flag
C9 C1 C5 106.60(17) . . ?
C9 C1 C2 108.62(17) . . ?
C5 C1 C2 100.43(16) . . ?
C9 C1 C011 113.57(17) . . ?
C5 C1 C011 112.63(16) . . ?
C2 C1 C011 113.98(18) . . ?
C12 C2 C3 119.48(19) . . ?
C12 C2 C1 123.15(19) . . ?
C3 C2 C1 110.49(18) . . ?
C15 C3 C2 121.51(19) . . ?
C15 C3 C4 121.02(19) . . ?
C2 C3 C4 107.99(18) . . ?
C18 C4 C5 121.3(2) . . ?
C18 C4 C3 119.24(19) . . ?
C5 C4 C3 109.44(18) . . ?
C6 C5 C4 119.78(19) . . ?
C6 C5 C1 123.99(19) . . ?
C4 C5 C1 109.17(19) . . ?
C5 C6 C20 119.21(19) . . ?
C5 C6 C7 124.14(19) . . ?
C20 C6 C7 109.08(19) . . ?
C8 C7 C6 106.68(18) . . ?
C8 C7 C22 108.76(17) . . ?
C6 C7 C22 100.00(16) . . ?
C8 C7 C071 111.08(17) . . ?
C6 C7 C071 115.42(17) . . ?
C22 C7 C071 114.11(18) . . ?
C9 C8 C25 108.75(19) . . ?
C9 C8 C7 125.10(19) . . ?
C25 C8 C7 121.85(19) . . ?
C8 C9 C10 108.84(18) . . ?
C8 C9 C1 125.09(19) . . ?
C10 C9 C1 121.57(19) . . ?
C11 C10 C26 119.70(19) . . ?
C11 C10 C9 121.80(19) . . ?
C26 C10 C9 107.51(19) . . ?
C10 C11 C29 120.26(19) . . ?
C10 C11 C12 118.85(18) . . ?
C29 C11 C12 107.82(18) . . ?
F011 C011 C012 105.28(18) . . ?
F011 C011 C013 105.81(18) . . ?
C012 C011 C013 109.8(2) . . ?
F011 C011 C1 108.35(18) . . ?
C012 C011 C1 113.70(18) . . ?
C013 C011 C1 113.27(17) . . ?
C2 C12 C13 119.92(19) . . ?
C2 C12 C11 121.12(19) . . ?
C13 C12 C11 107.43(18) . . ?
F114 C012 F112 107.7(2) . . ?
F114 C012 F113 107.6(2) . . ?
F112 C012 F113 108.4(2) . . ?
F114 C012 C011 111.5(2) . . ?
F112 C012 C011 111.3(2) . . ?
F113 C012 C011 110.2(2) . . ?
C14 C13 C12 119.46(19) . . ?
C14 C13 C30 119.99(18) . . ?
C12 C13 C30 108.59(19) . . ?
F015 C013 F117 108.8(2) . . ?
F015 C013 F116 107.9(2) . . ?
F117 C013 F116 107.3(2) . . ?
F015 C013 C011 111.60(19) . . ?
F117 C013 C011 111.0(2) . . ?
F116 C013 C011 110.1(2) . . ?
C13 C14 C15 120.72(19) . . ?
C13 C14 C33 120.10(19) . . ?
C15 C14 C33 108.98(18) . . ?
C3 C15 C14 118.60(19) . . ?
C3 C15 C16 123.40(19) . . ?
C14 C15 C16 110.30(17) . . ?
C17 C16 C34 106.71(17) . . ?
C17 C16 C15 108.83(17) . . ?
C34 C16 C15 100.17(16) . . ?
C17 C16 C161 112.38(17) . . ?
C34 C16 C161 114.00(17) . . ?
C15 C16 C161 113.86(17) . . ?
C37 C17 C18 108.77(19) . . ?
C37 C17 C16 125.26(19) . . ?
C18 C17 C16 121.68(18) . . ?
C4 C18 C19 119.4(2) . . ?
C4 C18 C17 121.3(2) . . ?
C19 C18 C17 107.89(18) . . ?
C20 C19 C18 119.05(19) . . ?
C20 C19 C38 120.86(19) . . ?
C18 C19 C38 107.26(18) . . ?
C19 C20 C6 121.1(2) . . ?
C19 C20 C21 119.05(19) . . ?
C6 C20 C21 109.46(18) . . ?
C40 C21 C22 120.39(19) . . ?
C40 C21 C20 119.81(19) . . ?
C22 C21 C20 109.17(19) . . ?
C23 C22 C21 118.79(19) . . ?
C23 C22 C7 122.84(19) . . ?
C21 C22 C7 109.94(18) . . ?
C22 C23 C42 121.41(19) . . ?
C22 C23 C24 121.8(2) . . ?
C42 C23 C24 107.85(18) . . ?
C25 C24 C44 121.49(19) . . ?
C25 C24 C23 118.71(19) . . ?
C44 C24 C23 109.32(18) . . ?
C24 C25 C26 118.98(19) . . ?
C24 C25 C8 121.57(19) . . ?
C26 C25 C8 108.20(19) . . ?
C27 C26 C25 119.58(19) . . ?
C27 C26 C10 120.7(2) . . ?
C25 C26 C10 106.67(18) . . ?
C26 C27 C45 120.87(19) . . ?
C26 C27 C28 119.49(19) . . ?
C45 C27 C28 109.51(18) . . ?
C29 C28 C47 121.4(2) . . ?
C29 C28 C27 119.43(19) . . ?
C47 C28 C27 108.43(19) . . ?
C28 C29 C11 120.35(19) . . ?
C28 C29 C30 119.08(19) . . ?
C11 C29 C30 107.81(18) . . ?
C31 C30 C29 119.4(2) . . ?
C31 C30 C13 119.83(19) . . ?
C29 C30 C13 108.35(18) . . ?
C30 C31 C48 120.5(2) . . ?
C30 C31 C32 120.10(19) . . ?
C48 C31 C32 108.24(18) . . ?
C33 C32 C50 119.30(19) . . ?
C33 C32 C31 120.64(19) . . ?
C50 C32 C31 108.30(19) . . ?
C32 C33 C34 121.25(19) . . ?
C32 C33 C14 119.32(19) . . ?
C34 C33 C14 109.06(18) . . ?
C35 C34 C33 119.54(19) . . ?
C35 C34 C16 124.06(18) . . ?
C33 C34 C16 109.12(17) . . ?
C34 C35 C51 119.77(18) . . ?
C34 C35 C36 124.24(18) . . ?
C51 C35 C36 108.84(18) . . ?
C37 C36 C53 108.73(17) . . ?
C37 C36 C35 106.68(16) . . ?
C53 C36 C35 100.10(16) . . ?
C37 C36 C361 112.21(16) . . ?
C53 C36 C361 114.01(16) . . ?
C35 C36 C361 114.21(17) . . ?
C17 C37 C38 108.44(18) . . ?
C17 C37 C36 124.45(19) . . ?
C38 C37 C36 122.33(18) . . ?
C39 C38 C19 120.02(19) . . ?
C39 C38 C37 120.95(19) . . ?
C19 C38 C37 107.63(18) . . ?
C38 C39 C40 120.30(19) . . ?
C38 C39 C54 119.48(19) . . ?
C40 C39 C54 107.98(18) . . ?
C21 C40 C41 119.38(19) . . ?
C21 C40 C39 119.9(2) . . ?
C41 C40 C39 109.00(18) . . ?
C42 C41 C40 120.04(19) . . ?
C42 C41 C55 121.21(19) . . ?
C40 C41 C55 107.34(18) . . ?
C41 C42 C23 119.56(19) . . ?
C41 C42 C43 123.10(19) . . ?
C23 C42 C43 110.38(17) . . ?
C57 C43 C44 106.39(17) . . ?
C57 C43 C42 109.34(17) . . ?
C44 C43 C42 100.31(16) . . ?
C57 C43 C431 113.06(17) . . ?
C44 C43 C431 112.71(17) . . ?
C42 C43 C431 114.07(18) . . ?
C45 C44 C24 119.93(19) . . ?
C45 C44 C43 124.61(19) . . ?
C24 C44 C43 109.33(17) . . ?
C44 C45 C27 119.04(19) . . ?
C44 C45 C46 124.42(18) . . ?
C27 C45 C46 109.20(19) . . ?
C58 C46 C45 106.48(17) . . ?
C58 C46 C47 109.53(17) . . ?
C45 C46 C47 99.77(16) . . ?
C58 C46 C461 111.66(17) . . ?
C45 C46 C461 115.56(17) . . ?
C47 C46 C461 113.04(17) . . ?
C48 C47 C28 119.2(2) . . ?
C48 C47 C46 122.53(19) . . ?
C28 C47 C46 110.49(19) . . ?
C47 C48 C31 120.31(19) . . ?
C47 C48 C49 121.5(2) . . ?
C31 C48 C49 107.29(18) . . ?
C59 C49 C50 120.11(19) . . ?
C59 C49 C48 119.6(2) . . ?
C50 C49 C48 107.67(18) . . ?
C51 C50 C32 119.12(19) . . ?
C51 C50 C49 120.4(2) . . ?
C32 C50 C49 108.50(18) . . ?
C50 C51 C52 119.26(19) . . ?
C50 C51 C35 120.89(19) . . ?
C52 C51 C35 109.79(18) . . ?
C60 C52 C53 120.9(2) . . ?
C60 C52 C51 119.84(19) . . ?
C53 C52 C51 108.81(18) . . ?
C54 C53 C52 118.40(19) . . ?
C54 C53 C36 122.97(18) . . ?
C52 C53 C36 110.15(18) . . ?
C53 C54 C55 120.66(19) . . ?
C53 C54 C39 121.31(19) . . ?
C55 C54 C39 107.26(18) . . ?
C56 C55 C54 120.6(2) . . ?
C56 C55 C41 119.19(18) . . ?
C54 C55 C41 108.41(18) . . ?
C55 C56 C60 119.10(19) . . ?
C55 C56 C57 121.25(19) . . ?
C60 C56 C57 108.29(18) . . ?
C58 C57 C56 108.35(19) . . ?
C58 C57 C43 125.06(19) . . ?
C56 C57 C43 121.54(18) . . ?
C57 C58 C59 108.43(18) . . ?
C57 C58 C46 125.05(19) . . ?
C59 C58 C46 121.47(19) . . ?
C49 C59 C60 120.0(2) . . ?
C49 C59 C58 121.01(19) . . ?
C60 C59 C58 107.82(19) . . ?
C52 C60 C56 120.07(19) . . ?
C52 C60 C59 120.4(2) . . ?
C56 C60 C59 107.09(18) . . ?
F071 C071 C073 105.6(2) . . ?
F071 C071 C072 104.3(2) . . ?
C073 C071 C072 111.0(2) . . ?
F071 C071 C7 108.10(19) . . ?
C073 C071 C7 113.76(19) . . ?
C072 C071 C7 113.2(2) . . ?
F073 C072 F074 107.4(3) . . ?
F073 C072 F075 108.2(3) . . ?
F074 C072 F075 108.2(3) . . ?
F073 C072 C071 111.9(3) . . ?
F074 C072 C071 110.3(3) . . ?
F075 C072 C071 110.7(3) . . ?
F077 C073 F076 107.5(3) . . ?
F077 C073 F078 108.1(3) . . ?
F076 C073 F078 108.5(3) . . ?
F077 C073 C071 112.1(2) . . ?
F076 C073 C071 110.2(2) . . ?
F078 C073 C071 110.2(3) . . ?
F080 C074 F079 109.4(13) . . ?
F084 C075 F082 106.0(17) . . ?
F084 C075 F083 105.2(16) . . ?
F082 C075 F083 103.1(14) . . ?
F161 C161 C163 105.26(17) . . ?
F161 C161 C162 106.50(17) . . ?
C163 C161 C162 110.06(18) . . ?
F161 C161 C16 108.09(17) . . ?
C163 C161 C16 114.20(18) . . ?
C162 C161 C16 112.18(18) . . ?
F162 C162 F163 107.8(2) . . ?
F162 C162 F164 108.4(2) . . ?
F163 C162 F164 107.44(19) . . ?
F162 C162 C161 110.83(18) . . ?
F163 C162 C161 111.9(2) . . ?
F164 C162 C161 110.35(19) . . ?
F167 C163 F166 108.71(19) . . ?
F167 C163 F165 108.64(19) . . ?
F166 C163 F165 107.21(19) . . ?
F167 C163 C161 111.08(19) . . ?
F166 C163 C161 110.49(19) . . ?
F165 C163 C161 110.60(18) . . ?
F361 C361 C363 104.66(17) . . ?
F361 C361 C362 105.12(17) . . ?
C363 C361 C362 110.49(17) . . ?
F361 C361 C36 109.02(16) . . ?
C363 C361 C36 113.36(17) . . ?
C362 C361 C36 113.47(17) . . ?
F363 C362 F362 107.64(19) . . ?
F363 C362 F364 107.92(18) . . ?
F362 C362 F364 108.16(18) . . ?
F363 C362 C361 111.72(18) . . ?
F362 C362 C361 110.19(18) . . ?
F364 C362 C361 111.06(19) . . ?
F365 C363 F366 108.11(18) . . ?
F365 C363 F367 107.48(18) . . ?
F366 C363 F367 107.78(19) . . ?
F365 C363 C361 110.87(19) . . ?
F366 C363 C361 111.87(18) . . ?
F367 C363 C361 110.57(17) . . ?
F431 C431 C433 105.46(18) . . ?
F431 C431 C432 104.60(17) . . ?
C433 C431 C432 109.3(2) . . ?
F431 C431 C43 107.89(18) . . ?
C433 C431 C43 114.32(18) . . ?
C432 C431 C43 114.42(18) . . ?
F432 C432 F433 108.1(2) . . ?
F432 C432 F434 107.68(19) . . ?
F433 C432 F434 108.2(2) . . ?
F432 C432 C431 111.79(19) . . ?
F433 C432 C431 111.73(19) . . ?
F434 C432 C431 109.3(2) . . ?
F435 C433 F436 107.4(2) . . ?
F435 C433 F437 107.6(2) . . ?
F436 C433 F437 108.4(2) . . ?
F435 C433 C431 111.4(2) . . ?
F436 C433 C431 111.0(2) . . ?
F437 C433 C431 111.0(2) . . ?
F461 C461 C462 105.21(19) . . ?
F461 C461 C463 105.01(18) . . ?
C462 C461 C463 110.38(19) . . ?
F461 C461 C46 109.48(17) . . ?
C462 C461 C46 113.31(17) . . ?
C463 C461 C46 112.83(19) . . ?
F463 C462 F464 107.8(2) . . ?
F463 C462 F462 107.9(2) . . ?
F464 C462 F462 107.8(2) . . ?
F463 C462 C461 111.3(2) . . ?
F464 C462 C461 111.8(2) . . ?
F462 C462 C461 110.0(2) . . ?
F465 C463 F466 107.9(2) . . ?
F465 C463 F467 108.4(2) . . ?
F466 C463 F467 108.5(2) . . ?
F465 C463 C461 109.87(19) . . ?
F466 C463 C461 111.1(2) . . ?
F467 C463 C461 111.0(2) . . ?

loop_
_geom_bond_atom_site_label_1
_geom_bond_atom_site_label_2
_geom_bond_distance
_geom_bond_site_symmetry_2
_geom_bond_publ_flag
C1 C9 1.529(3) . ?
C1 C5 1.553(3) . ?
C1 C2 1.555(3) . ?
C1 C011 1.577(3) . ?
C2 C12 1.388(3) . ?
C2 C3 1.423(3) . ?
C3 C15 1.389(3) . ?
C3 C4 1.471(3) . ?
C4 C18 1.388(3) . ?
C4 C5 1.436(3) . ?
C5 C6 1.374(3) . ?
C6 C20 1.438(3) . ?
C6 C7 1.558(3) . ?
C7 C8 1.520(3) . ?
C7 C22 1.561(3) . ?
C7 C071 1.582(3) . ?
C8 C9 1.364(3) . ?
C8 C25 1.467(3) . ?
C9 C10 1.471(3) . ?
C10 C11 1.378(3) . ?
C10 C26 1.448(3) . ?
C11 C29 1.442(3) . ?
C11 C12 1.479(3) . ?
C011 F011 1.370(3) . ?
C011 C012 1.551(3) . ?
C011 C013 1.553(3) . ?
C12 C13 1.427(3) . ?
C012 F114 1.322(3) . ?
C012 F112 1.326(3) . ?
C012 F113 1.350(4) . ?
C13 C14 1.410(3) . ?
C13 C30 1.451(3) . ?
C013 F015 1.326(3) . ?
C013 F117 1.329(3) . ?
C013 F116 1.334(3) . ?
C14 C15 1.414(3) . ?
C14 C33 1.452(3) . ?
C15 C16 1.557(3) . ?
C16 C17 1.524(3) . ?
C16 C34 1.551(3) . ?
C16 C161 1.575(3) . ?
C17 C37 1.374(3) . ?
C17 C18 1.473(3) . ?
C18 C19 1.426(3) . ?
C19 C20 1.403(3) . ?
C19 C38 1.446(3) . ?
C20 C21 1.443(3) . ?
C21 C40 1.414(3) . ?
C21 C22 1.420(3) . ?
C22 C23 1.385(3) . ?
C23 C42 1.430(3) . ?
C23 C24 1.470(3) . ?
C24 C25 1.380(3) . ?
C24 C44 1.437(3) . ?
C25 C26 1.433(3) . ?
C26 C27 1.396(3) . ?
C27 C45 1.440(3) . ?
C27 C28 1.444(3) . ?
C28 C29 1.406(3) . ?
C28 C47 1.423(3) . ?
C29 C30 1.445(3) . ?
C30 C31 1.388(3) . ?
C31 C48 1.446(3) . ?
C31 C32 1.457(3) . ?
C32 C33 1.392(3) . ?
C32 C50 1.434(3) . ?
C33 C34 1.445(3) . ?
C34 C35 1.370(3) . ?
C35 C51 1.442(3) . ?
C35 C36 1.560(3) . ?
C36 C37 1.526(3) . ?
C36 C53 1.558(3) . ?
C36 C361 1.581(3) . ?
C37 C38 1.470(3) . ?
C38 C39 1.374(3) . ?
C39 C40 1.447(3) . ?
C39 C54 1.476(3) . ?
C40 C41 1.433(3) . ?
C41 C42 1.380(3) . ?
C41 C55 1.483(3) . ?
C42 C43 1.555(3) . ?
C43 C57 1.530(3) . ?
C43 C44 1.549(3) . ?
C43 C431 1.563(3) . ?
C44 C45 1.375(3) . ?
C45 C46 1.552(3) . ?
C46 C58 1.532(3) . ?
C46 C47 1.554(3) . ?
C46 C461 1.590(3) . ?
C47 C48 1.385(3) . ?
C48 C49 1.474(3) . ?
C49 C59 1.378(3) . ?
C49 C50 1.449(3) . ?
C50 C51 1.404(3) . ?
C51 C52 1.442(3) . ?
C52 C60 1.404(3) . ?
C52 C53 1.428(3) . ?
C53 C54 1.388(3) . ?
C54 C55 1.438(3) . ?
C55 C56 1.386(3) . ?
C56 C60 1.424(3) . ?
C56 C57 1.476(3) . ?
C57 C58 1.374(3) . ?
C58 C59 1.475(3) . ?
C59 C60 1.441(3) . ?
C071 F071 1.391(3) . ?
C071 C073 1.534(3) . ?
C071 C072 1.548(4) . ?
C072 F073 1.327(4) . ?
C072 F074 1.338(3) . ?
C072 F075 1.338(4) . ?
C073 F077 1.331(4) . ?
C073 F076 1.335(4) . ?
C073 F078 1.338(5) . ?
C074 F080 1.317(14) . ?
C074 F079 1.325(13) . ?
C075 F084 1.336(14) . ?
C075 F082 1.353(14) . ?
C075 F083 1.361(14) . ?
C161 F161 1.371(2) . ?
C161 C163 1.549(3) . ?
C161 C162 1.553(3) . ?
C162 F162 1.328(3) . ?
C162 F163 1.332(3) . ?
C162 F164 1.334(3) . ?
C163 F167 1.330(3) . ?
C163 F166 1.333(3) . ?
C163 F165 1.339(3) . ?
C361 F361 1.374(2) . ?
C361 C363 1.544(3) . ?
C361 C362 1.555(3) . ?
C362 F363 1.331(2) . ?
C362 F362 1.331(3) . ?
C362 F364 1.337(3) . ?
C363 F365 1.333(3) . ?
C363 F366 1.337(3) . ?
C363 F367 1.339(3) . ?
C431 F431 1.371(3) . ?
C431 C433 1.551(3) . ?
C431 C432 1.560(3) . ?
C432 F432 1.324(3) . ?
C432 F433 1.333(3) . ?
C432 F434 1.342(3) . ?
C433 F435 1.327(3) . ?
C433 F436 1.329(3) . ?
C433 F437 1.338(3) . ?
C461 F461 1.373(3) . ?
C461 C462 1.546(3) . ?
C461 C463 1.556(3) . ?
C462 F463 1.330(3) . ?
C462 F464 1.334(3) . ?
C462 F462 1.337(3) . ?
C463 F465 1.329(3) . ?
C463 F466 1.330(3) . ?
C463 F467 1.334(3) . ?
